data_2219758
loop_
_publ_author_name
'Fun, Hoong-Kun'
'Sinthiya, A'
'Jebas, Samuel Robinson'
'Ravindran Durai Nayagam, B.'
'Alfred Cecil Raj, S.'

_publ_section_title
;Octaakis(4-aminopyridine)-1\k^4^<i>N</i>^1^,2\k^4^<i>N</i>^1^-aqua-2\k<i>O</i>-\m-carbonato-1:2\k^3^<i>O</i>,<i>O</i>':<i>O</i>''-dinickel(II)
 dichloride pentahydrate
;
_journal_coeditor_code AT2653
_journal_issue 11
_journal_name_full 'Acta Crystallographica Section E'
_journal_page_first m1436
_journal_page_last m1437
_journal_paper_doi 10.1107/S1600536808033321
_journal_volume 64
_journal_year 2008
_chemical_formula_iupac '[Ni2 (C O3) (C5 H6 N2)8 (H2 O)] Cl2, 5H2 O'
_chemical_formula_moiety 'C41 H50 N16 Ni2 O4 2+, 2(Cl -), 5(H2 O)'
_chemical_formula_sum 'C41 H60 Cl2 N16 Ni2 O9'
_chemical_formula_weight 1109.37
_chemical_name_systematic
'Octaakis(4-aminopyridine)-1\k^4^N^1^,2\k^4^N^1^-aqua-2\kO-\m-carbonato-1:2\k^3^O,O':O''-dinickel(II) dichloride pentahydrate'
_space_group_IT_number 2
_symmetry_cell_setting triclinic
_symmetry_space_group_name_Hall '-P 1'
_symmetry_space_group_name_H-M 'P -1'
_atom_sites_solution_hydrogens geom
_atom_sites_solution_primary direct
_atom_sites_solution_secondary difmap
_audit_creation_method SHELXL-97
_cell_angle_alpha 82.7970(10)
_cell_angle_beta 68.7480(10)
_cell_angle_gamma 75.1910(10)
_cell_formula_units_Z 2
_cell_length_a 12.8877(3)
_cell_length_b 14.7920(3)
_cell_length_c 15.0510(3)
_cell_measurement_reflns_used 8874
_cell_measurement_temperature 100.00(10)
_cell_measurement_theta_max 31.91
_cell_measurement_theta_min 2.49
_cell_volume 2583.59(10)
_computing_cell_refinement 'APEX2 (Bruker, 2005)'
_computing_data_collection 'APEX2 (Bruker, 2005)'
_computing_data_reduction 'SAINT (Bruker, 2005)'
_computing_molecular_graphics 'SHELXTL (Sheldrick, 2008)'
_computing_publication_material
;
SHELXTL (Sheldrick, 2008) and PLATON (Spek, 2003)
;
_computing_structure_refinement 'SHELXTL (Sheldrick, 2008)'
_computing_structure_solution 'SHELXTL (Sheldrick, 2008)'
_diffrn_ambient_temperature 100.00(10)
_diffrn_measured_fraction_theta_full 0.994
_diffrn_measured_fraction_theta_max 0.994
_diffrn_measurement_device_type 'Bruker SMART APEXII CCD area-detector'
_diffrn_measurement_method '\f and \w'
_diffrn_radiation_monochromator graphite
_diffrn_radiation_source 'fine-focus sealed tube'
_diffrn_radiation_type MoK\a
_diffrn_radiation_wavelength 0.71073
_diffrn_reflns_av_R_equivalents 0.0458
_diffrn_reflns_av_sigmaI/netI 0.0521
_diffrn_reflns_limit_h_max 17
_diffrn_reflns_limit_h_min -17
_diffrn_reflns_limit_k_max 20
_diffrn_reflns_limit_k_min -20
_diffrn_reflns_limit_l_max 20
_diffrn_reflns_limit_l_min -20
_diffrn_reflns_number 42253
_diffrn_reflns_theta_full 29.00
_diffrn_reflns_theta_max 29.00
_diffrn_reflns_theta_min 1.74
_diffrn_standards_number 0
_exptl_absorpt_coefficient_mu 0.899
_exptl_absorpt_correction_T_max 0.8337
_exptl_absorpt_correction_T_min 0.5599
_exptl_absorpt_correction_type multi-scan
_exptl_absorpt_process_details '(SADABS; Bruker, 2005)'
_exptl_crystal_colour blue
_exptl_crystal_density_diffrn 1.426
_exptl_crystal_density_method 'not measured'
_exptl_crystal_description block
_exptl_crystal_F_000 1160
_exptl_crystal_size_max 0.73
_exptl_crystal_size_mid 0.25
_exptl_crystal_size_min 0.21
_refine_diff_density_max 2.221
_refine_diff_density_min -1.940
_refine_ls_extinction_method none
_refine_ls_goodness_of_fit_ref 1.036
_refine_ls_hydrogen_treatment constr
_refine_ls_matrix_type full
_refine_ls_number_parameters 647
_refine_ls_number_reflns 13659
_refine_ls_number_restraints 0
_refine_ls_restrained_S_all 1.036
_refine_ls_R_factor_all 0.0871
_refine_ls_R_factor_gt 0.0645
_refine_ls_shift/su_max 0.000
_refine_ls_shift/su_mean 0.000
_refine_ls_structure_factor_coef Fsqd
_refine_ls_weighting_details 'calc w=1/[\s^2^(Fo^2^)+(0.0775P)^2^+7.7222P] where P=(Fo^2^+2Fc^2^)/3'
_refine_ls_weighting_scheme calc
_refine_ls_wR_factor_gt 0.1656
_refine_ls_wR_factor_ref 0.1795
_reflns_number_gt 10282
_reflns_number_total 13659
_reflns_threshold_expression I>2\s(I)
_cod_data_source_file at2653.cif
_cod_data_source_block I
_cod_original_cell_volume 2583.59(9)
_cod_database_code 2219758
_cod_database_fobs_code 2219758

loop_
_symmetry_equiv_pos_as_xyz
'x, y, z'
'-x, -y, -z'

loop_
_atom_site_type_symbol
_atom_site_label
_atom_site_fract_x
_atom_site_fract_y
_atom_site_fract_z
_atom_site_U_iso_or_equiv
_atom_site_adp_type
_atom_site_calc_flag
_atom_site_refinement_flags
_atom_site_occupancy
_atom_site_disorder_assembly
_atom_site_disorder_group
C C1 0.5271(3) 0.9042(3) 0.2051(3) 0.0233(7) Uani d . 1 . .
H H1 0.4600 0.8895 0.2080 0.028 Uiso calc R 1 . .
C C2 0.5181(3) 0.9898(2) 0.2360(3) 0.0231(7) Uani d . 1 . .
H H2 0.4471 1.0308 0.2586 0.028 Uiso calc R 1 . .
C C3 0.6164(3) 1.0154(3) 0.2336(3) 0.0309(9) Uani d . 1 . .
C C4 0.7188(3) 0.9500(3) 0.1959(4) 0.0396(11) Uani d . 1 . .
H H4 0.7874 0.9639 0.1902 0.048 Uiso calc R 1 . .
C C5 0.7195(3) 0.8659(3) 0.1673(3) 0.0298(8) Uani d . 1 . .
H H5 0.7896 0.8238 0.1438 0.036 Uiso calc R 1 . .
C C6 0.8176(3) 0.6901(3) -0.0318(3) 0.0252(7) Uani d . 1 . .
H H6 0.7548 0.7170 -0.0504 0.030 Uiso calc R 1 . .
C C7 0.9231(3) 0.6713(3) -0.1012(3) 0.0285(8) Uani d . 1 . .
H H7 0.9303 0.6853 -0.1648 0.034 Uiso calc R 1 . .
C C8 1.0202(3) 0.6312(3) -0.0768(3) 0.0249(7) Uani d . 1 . .
C C9 1.0021(3) 0.6128(3) 0.0207(3) 0.0240(7) Uani d . 1 . .
H H9 1.0635 0.5865 0.0413 0.029 Uiso calc R 1 . .
C C10 0.8929(3) 0.6341(2) 0.0853(3) 0.0213(7) Uani d . 1 . .
H H10 0.8833 0.6213 0.1496 0.026 Uiso calc R 1 . .
C C11 0.7216(3) 0.5782(2) 0.2989(2) 0.0210(7) Uani d . 1 . .
H H11 0.7480 0.5353 0.2510 0.025 Uiso calc R 1 . .
C C12 0.7460(3) 0.5495(3) 0.3803(3) 0.0237(7) Uani d . 1 . .
H H12 0.7865 0.4887 0.3869 0.028 Uiso calc R 1 . .
C C13 0.7097(3) 0.6124(3) 0.4542(3) 0.0248(7) Uani d . 1 . .
C C14 0.6474(4) 0.7018(3) 0.4381(3) 0.0272(8) Uani d . 1 . .
H H14 0.6208 0.7464 0.4844 0.033 Uiso calc R 1 . .
C C15 0.6256(3) 0.7235(3) 0.3543(3) 0.0236(7) Uani d . 1 . .
H H15 0.5830 0.7830 0.3463 0.028 Uiso calc R 1 . .
C C16 0.5630(3) 0.5103(2) 0.2170(2) 0.0206(7) Uani d . 1 . .
H H16 0.5448 0.5317 0.2776 0.025 Uiso calc R 1 . .
C C17 0.5325(3) 0.4300(3) 0.2104(2) 0.0215(7) Uani d . 1 . .
H H17 0.4979 0.3970 0.2654 0.026 Uiso calc R 1 . .
C C18 0.5538(3) 0.3976(2) 0.1201(2) 0.0193(6) Uani d . 1 . .
C C19 0.6132(3) 0.4486(3) 0.0408(2) 0.0219(7) Uani d . 1 . .
H H19 0.6325 0.4291 -0.0207 0.026 Uiso calc R 1 . .
C C20 0.6421(3) 0.5268(2) 0.0552(2) 0.0208(7) Uani d . 1 . .
H H20 0.6816 0.5590 0.0017 0.025 Uiso calc R 1 . .
C C21 0.2826(3) 0.9510(3) 0.0819(2) 0.0215(7) Uani d . 1 . .
H H21 0.2953 0.9136 0.0320 0.026 Uiso calc R 1 . .
C C22 0.3296(3) 1.0281(2) 0.0609(2) 0.0218(7) Uani d . 1 . .
H H22 0.3710 1.0426 -0.0018 0.026 Uiso calc R 1 . .
C C23 0.3147(3) 1.0847(2) 0.1346(3) 0.0205(7) Uani d . 1 . .
C C24 0.2439(3) 1.0618(2) 0.2266(3) 0.0224(7) Uani d . 1 . .
H H24 0.2269 1.0993 0.2775 0.027 Uiso calc R 1 . .
C C25 0.2001(3) 0.9832(2) 0.2403(3) 0.0212(7) Uani d . 1 . .
H H25 0.1546 0.9690 0.3017 0.025 Uiso calc R 1 . .
C C26 0.1996(3) 0.7820(3) -0.0090(3) 0.0255(7) Uani d . 1 . .
H H26 0.2726 0.7480 -0.0131 0.031 Uiso calc R 1 . .
C C27 0.1732(4) 0.7973(3) -0.0911(3) 0.0306(8) Uani d . 1 . .
H H27 0.2278 0.7743 -0.1483 0.037 Uiso calc R 1 . .
C C28 0.0646(3) 0.8472(3) -0.0888(3) 0.0253(7) Uani d . 1 . .
C C29 -0.0111(3) 0.8795(3) 0.0001(3) 0.0280(8) Uani d . 1 . .
H H29 -0.0845 0.9140 0.0062 0.034 Uiso calc R 1 . .
C C30 0.0226(3) 0.8603(3) 0.0787(3) 0.0278(8) Uani d . 1 . .
H H30 -0.0307 0.8817 0.1371 0.033 Uiso calc R 1 . .
C C31 -0.0446(3) 0.9253(3) 0.3014(3) 0.0237(7) Uani d . 1 . .
H H31 -0.0175 0.9659 0.2506 0.028 Uiso calc R 1 . .
C C32 -0.1482(3) 0.9588(3) 0.3702(3) 0.0281(8) Uani d . 1 . .
H H32 -0.1890 1.0198 0.3651 0.034 Uiso calc R 1 . .
C C33 -0.1919(3) 0.8998(3) 0.4486(3) 0.0269(8) Uani d . 1 . .
C C34 -0.1233(3) 0.8102(3) 0.4509(3) 0.0280(8) Uani d . 1 . .
H H34 -0.1471 0.7684 0.5015 0.034 Uiso calc R 1 . .
C C35 -0.0205(3) 0.7837(3) 0.3785(3) 0.0231(7) Uani d . 1 . .
H H35 0.0237 0.7239 0.3827 0.028 Uiso calc R 1 . .
C C36 0.0675(3) 0.6296(3) 0.2273(3) 0.0229(7) Uani d . 1 . .
H H36 0.0080 0.6764 0.2184 0.028 Uiso calc R 1 . .
C C37 0.0479(3) 0.5409(3) 0.2534(3) 0.0256(8) Uani d . 1 . .
H H37 -0.0224 0.5291 0.2612 0.031 Uiso calc R 1 . .
C C38 0.1362(3) 0.4684(2) 0.2680(2) 0.0216(7) Uani d . 1 . .
C C39 0.2416(3) 0.4919(2) 0.2481(2) 0.0210(7) Uani d . 1 . .
H H39 0.3046 0.4457 0.2513 0.025 Uiso calc R 1 . .
C C40 0.2520(3) 0.5823(2) 0.2239(2) 0.0198(6) Uani d . 1 . .
H H40 0.3221 0.5960 0.2138 0.024 Uiso calc R 1 . .
C C41 0.4459(3) 0.7377(2) 0.1216(2) 0.0170(6) Uani d . 1 . .
N N1 0.6252(2) 0.8396(2) 0.1708(2) 0.0184(6) Uani d . 1 . .
N N2 0.6106(3) 1.0977(3) 0.2669(4) 0.0489(11) Uani d . 1 . .
H H2A 0.6719 1.1119 0.2653 0.059 Uiso calc R 1 . .
H H2B 0.5455 1.1361 0.2896 0.059 Uiso calc R 1 . .
N N3 0.7989(2) 0.6720(2) 0.0625(2) 0.0191(6) Uani d . 1 . .
N N4 1.1259(3) 0.6082(3) -0.1450(2) 0.0350(8) Uani d . 1 . .
H H4A 1.1338 0.6183 -0.2043 0.042 Uiso calc R 1 . .
H H4B 1.1847 0.5835 -0.1286 0.042 Uiso calc R 1 . .
N N5 0.6625(3) 0.6635(2) 0.2825(2) 0.0199(6) Uani d . 1 . .
N N6 0.7329(4) 0.5873(3) 0.5356(2) 0.0377(9) Uani d . 1 . .
H H6A 0.7092 0.6268 0.5800 0.045 Uiso calc R 1 . .
H H6B 0.7713 0.5319 0.5431 0.045 Uiso calc R 1 . .
N N7 0.6177(2) 0.5606(2) 0.1413(2) 0.0190(6) Uani d . 1 . .
N N8 0.5179(3) 0.3224(2) 0.1102(2) 0.0236(6) Uani d . 1 . .
H H8A 0.4811 0.2931 0.1599 0.028 Uiso calc R 1 . .
H H8B 0.5320 0.3039 0.0542 0.028 Uiso calc R 1 . .
N N9 0.2186(2) 0.9262(2) 0.1713(2) 0.0196(6) Uani d . 1 . .
N N10 0.3662(3) 1.1568(2) 0.1190(2) 0.0251(6) Uani d . 1 . .
H H10A 0.4098 1.1691 0.0625 0.030 Uiso calc R 1 . .
H H10B 0.3555 1.1903 0.1656 0.030 Uiso calc R 1 . .
N N11 0.1267(2) 0.8131(2) 0.0769(2) 0.0195(6) Uani d . 1 . .
N N12 0.0350(3) 0.8655(3) -0.1682(3) 0.0366(8) Uani d . 1 . .
H H12A -0.0321 0.8979 -0.1645 0.044 Uiso calc R 1 . .
H H12B 0.0833 0.8448 -0.2222 0.044 Uiso calc R 1 . .
N N13 0.0203(2) 0.8390(2) 0.3017(2) 0.0197(6) Uani d . 1 . .
N N14 -0.2945(3) 0.9289(3) 0.5175(3) 0.0412(10) Uani d . 1 . .
H H14A -0.3195 0.8917 0.5648 0.049 Uiso calc R 1 . .
H H14B -0.3346 0.9846 0.5139 0.049 Uiso calc R 1 . .
N N15 0.1660(2) 0.6529(2) 0.2140(2) 0.0193(6) Uani d . 1 . .
N N16 0.1213(3) 0.3815(2) 0.2988(3) 0.0299(7) Uani d . 1 . .
H H16A 0.1770 0.3388 0.3067 0.036 Uiso calc R 1 . .
H H16B 0.0560 0.3687 0.3106 0.036 Uiso calc R 1 . .
Ni Ni1 0.62871(4) 0.69875(3) 0.15544(3) 0.01710(11) Uani d . 1 . .
Ni Ni2 0.18322(4) 0.79166(3) 0.19613(3) 0.01683(11) Uani d . 1 . .
Cl Cl1 0.35627(8) 0.23887(6) 0.31722(6) 0.02547(19) Uani d . 1 . .
Cl Cl2 0.90118(15) 0.27828(13) 0.34939(11) 0.0716(5) Uani d . 1 . .
O O1 0.3536(2) 0.74562(17) 0.10538(17) 0.0188(5) Uani d . 1 . .
O O1W 0.2427(2) 0.76585(17) 0.31497(17) 0.0207(5) Uani d . 1 . .
H H1W1 0.3100 0.7507 0.2748 0.031 Uiso d R 1 . .
H H2W1 0.2249 0.7160 0.3444 0.031 Uiso d R 1 . .
O O2 0.5421(2) 0.73727(17) 0.05345(16) 0.0181(5) Uani d . 1 . .
O O3 0.4495(2) 0.72752(17) 0.20747(17) 0.0191(5) Uani d . 1 . .
O O2W 0.7793(4) 0.3796(2) 0.5453(2) 0.0571(11) Uani d . 1 . .
H H1W2 0.8431 0.3488 0.5096 0.086 Uiso d R 1 . .
H H2W2 0.7326 0.3440 0.5630 0.086 Uiso d R 1 . .
O O3W 0.5677(5) 0.4100(4) 0.5178(5) 0.111(2) Uani d . 1 . .
H H1W3 0.5155 0.3898 0.5629 0.167 Uiso d R 1 . .
H H2W3 0.5534 0.4106 0.4666 0.167 Uiso d R 1 . .
O O4W 0.7123(7) 0.2467(3) 0.3499(3) 0.123(3) Uani d . 1 . .
H H1W4 0.7685 0.2667 0.3496 0.185 Uiso d R 1 . .
H H2W4 0.6849 0.2803 0.3099 0.185 Uiso d R 1 . .
O O5WA 0.1451(6) 0.8802(4) 0.4730(4) 0.0363(14) Uani d P 0.50 A 1
H H1W5 0.1303 0.8712 0.4246 0.054 Uiso d PR 0.50 A 1
H H2W5 0.1447 0.8301 0.5076 0.054 Uiso d PR 0.50 A 1
O O5WB 0.7622(7) 0.1175(5) 0.5465(5) 0.0505(18) Uani d P 0.50 B 2
H H1WA 0.7273 0.1482 0.5969 0.076 Uiso d PR 0.50 B 2
H H2WB 0.7478 0.0635 0.5579 0.076 Uiso d PR 0.50 B 2
O O6WA 0.6332(5) 0.1318(4) 0.5175(4) 0.0502(18) Uani d P 0.50 C 1
H H1W6 0.5629 0.1310 0.5350 0.075 Uiso d PR 0.50 C 1
H H2W6 0.6478 0.1688 0.4689 0.075 Uiso d PR 0.50 C 1
O O6WB 0.9981(5) 0.9408(4) 0.5318(4) 0.0533(18) Uani d PR 0.50 C 2
H H1WC 1.0098 0.9362 0.5844 0.080 Uiso d PR 0.50 C 2
H H2WD 0.9477 0.9104 0.5386 0.080 Uiso d PR 0.50 C 2

loop_
_atom_site_aniso_label
_atom_site_aniso_U_11
_atom_site_aniso_U_22
_atom_site_aniso_U_33
_atom_site_aniso_U_12
_atom_site_aniso_U_13
_atom_site_aniso_U_23
C1 0.0196(17) 0.0245(17) 0.0278(18) -0.0055(14) -0.0111(14) 0.0014(14)
C2 0.0176(16) 0.0197(16) 0.0283(18) 0.0018(13) -0.0076(14) -0.0015(14)
C3 0.0219(18) 0.0227(18) 0.047(2) -0.0037(15) -0.0104(17) -0.0039(17)
C4 0.0177(18) 0.030(2) 0.072(3) -0.0066(16) -0.012(2) -0.011(2)
C5 0.0179(17) 0.0234(18) 0.045(2) -0.0036(14) -0.0072(16) -0.0042(16)
C6 0.0218(17) 0.0298(19) 0.0230(17) -0.0004(14) -0.0094(14) -0.0033(14)
C7 0.030(2) 0.033(2) 0.0204(17) -0.0034(16) -0.0081(15) -0.0031(15)
C8 0.0250(18) 0.0212(17) 0.0261(18) -0.0020(14) -0.0068(15) -0.0050(14)
C9 0.0190(16) 0.0258(18) 0.0267(18) -0.0005(14) -0.0103(14) -0.0017(14)
C10 0.0211(17) 0.0226(17) 0.0226(16) -0.0058(13) -0.0106(14) 0.0014(13)
C11 0.0230(17) 0.0210(16) 0.0202(16) -0.0067(13) -0.0083(14) 0.0009(13)
C12 0.0259(18) 0.0212(17) 0.0254(17) -0.0065(14) -0.0111(15) 0.0037(14)
C13 0.032(2) 0.0245(18) 0.0209(17) -0.0072(15) -0.0125(15) 0.0017(14)
C14 0.038(2) 0.0227(18) 0.0235(17) -0.0071(16) -0.0121(16) -0.0028(14)
C15 0.0266(18) 0.0218(17) 0.0217(17) -0.0045(14) -0.0086(14) 0.0010(13)
C16 0.0215(16) 0.0221(16) 0.0202(16) -0.0058(13) -0.0092(13) 0.0000(13)
C17 0.0204(16) 0.0242(17) 0.0201(16) -0.0074(14) -0.0067(13) 0.0027(13)
C18 0.0156(15) 0.0193(16) 0.0222(16) -0.0029(12) -0.0065(13) -0.0007(13)
C19 0.0229(17) 0.0245(17) 0.0182(16) -0.0047(14) -0.0072(13) -0.0017(13)
C20 0.0212(17) 0.0215(16) 0.0182(15) -0.0040(13) -0.0062(13) 0.0018(13)
C21 0.0224(17) 0.0237(17) 0.0195(16) -0.0057(14) -0.0092(14) 0.0028(13)
C22 0.0244(17) 0.0221(17) 0.0195(16) -0.0076(14) -0.0085(14) 0.0044(13)
C23 0.0164(15) 0.0187(16) 0.0259(17) -0.0036(12) -0.0090(13) 0.0057(13)
C24 0.0248(18) 0.0203(16) 0.0213(16) -0.0052(14) -0.0069(14) -0.0005(13)
C25 0.0195(16) 0.0213(16) 0.0201(16) -0.0037(13) -0.0048(13) 0.0011(13)
C26 0.0212(17) 0.0283(19) 0.0229(17) -0.0011(14) -0.0065(14) 0.0007(14)
C27 0.031(2) 0.033(2) 0.0214(18) -0.0005(16) -0.0064(16) -0.0007(15)
C28 0.0305(19) 0.0231(17) 0.0257(18) -0.0097(15) -0.0140(15) 0.0081(14)
C29 0.0231(18) 0.0297(19) 0.033(2) -0.0033(15) -0.0147(16) 0.0037(15)
C30 0.0171(17) 0.036(2) 0.0280(19) -0.0014(15) -0.0067(15) -0.0048(16)
C31 0.0238(18) 0.0218(17) 0.0225(17) -0.0061(14) -0.0041(14) 0.0002(13)
C32 0.0257(19) 0.0174(16) 0.033(2) -0.0033(14) -0.0025(16) 0.0018(14)
C33 0.0248(18) 0.0238(18) 0.0266(18) -0.0055(15) -0.0019(15) -0.0024(14)
C34 0.0242(18) 0.0267(19) 0.0263(18) -0.0057(15) -0.0025(15) 0.0042(15)
C35 0.0222(17) 0.0223(17) 0.0222(17) -0.0043(14) -0.0056(14) 0.0005(13)
C36 0.0186(16) 0.0242(17) 0.0295(18) -0.0047(13) -0.0135(14) 0.0021(14)
C37 0.0213(17) 0.0260(18) 0.035(2) -0.0089(14) -0.0152(16) 0.0023(15)
C38 0.0250(18) 0.0220(17) 0.0220(16) -0.0085(14) -0.0114(14) 0.0011(13)
C39 0.0195(16) 0.0200(16) 0.0227(16) -0.0016(13) -0.0086(14) 0.0001(13)
C40 0.0174(16) 0.0207(16) 0.0219(16) -0.0037(13) -0.0076(13) -0.0016(13)
C41 0.0149(15) 0.0159(15) 0.0191(15) -0.0019(12) -0.0059(12) 0.0011(12)
N1 0.0179(13) 0.0181(13) 0.0195(13) -0.0040(11) -0.0075(11) 0.0010(11)
N2 0.0255(18) 0.0280(19) 0.097(4) -0.0023(15) -0.022(2) -0.023(2)
N3 0.0148(13) 0.0187(14) 0.0227(14) -0.0027(11) -0.0060(11) -0.0003(11)
N4 0.0270(17) 0.042(2) 0.0265(17) 0.0020(15) -0.0035(14) -0.0072(15)
N5 0.0196(14) 0.0217(14) 0.0200(14) -0.0053(11) -0.0087(11) 0.0002(11)
N6 0.067(3) 0.0260(17) 0.0275(17) -0.0062(17) -0.0294(18) 0.0026(14)
N7 0.0192(14) 0.0194(14) 0.0190(13) -0.0041(11) -0.0077(11) 0.0002(11)
N8 0.0257(15) 0.0251(15) 0.0216(14) -0.0123(13) -0.0045(12) -0.0037(12)
N9 0.0174(13) 0.0190(14) 0.0210(14) -0.0054(11) -0.0052(11) 0.0031(11)
N10 0.0316(17) 0.0232(15) 0.0239(15) -0.0142(13) -0.0099(13) 0.0046(12)
N11 0.0181(14) 0.0198(14) 0.0201(14) -0.0039(11) -0.0070(11) 0.0016(11)
N12 0.045(2) 0.038(2) 0.0289(18) -0.0063(17) -0.0200(16) 0.0085(15)
N13 0.0161(13) 0.0213(14) 0.0208(14) -0.0052(11) -0.0053(11) 0.0003(11)
N14 0.0302(19) 0.0288(18) 0.039(2) -0.0005(15) 0.0126(16) 0.0033(15)
N15 0.0206(14) 0.0163(13) 0.0209(14) -0.0040(11) -0.0080(11) 0.0019(11)
N16 0.0323(18) 0.0213(15) 0.044(2) -0.0120(13) -0.0215(16) 0.0086(14)
Ni1 0.0158(2) 0.0189(2) 0.0175(2) -0.00417(16) -0.00708(16) 0.00114(16)
Ni2 0.0153(2) 0.0167(2) 0.0176(2) -0.00361(16) -0.00508(16) 0.00077(15)
Cl1 0.0284(4) 0.0199(4) 0.0233(4) -0.0037(3) -0.0047(3) 0.0000(3)
Cl2 0.0797(11) 0.0871(11) 0.0457(7) -0.0515(9) 0.0068(7) -0.0139(7)
O1 0.0166(11) 0.0220(12) 0.0186(11) -0.0053(9) -0.0062(9) -0.0016(9)
O1W 0.0202(12) 0.0235(12) 0.0167(11) -0.0054(10) -0.0055(9) 0.0028(9)
O2 0.0148(11) 0.0217(12) 0.0177(11) -0.0044(9) -0.0064(9) 0.0021(9)
O3 0.0168(11) 0.0235(12) 0.0182(11) -0.0058(9) -0.0071(9) 0.0013(9)
O2W 0.096(3) 0.0306(17) 0.0274(16) -0.0150(18) -0.0023(18) 0.0028(13)
O3W 0.080(4) 0.072(3) 0.157(6) -0.045(3) -0.002(4) 0.025(4)
O4W 0.284(9) 0.069(3) 0.034(2) -0.087(4) -0.043(4) 0.000(2)
O5WA 0.058(4) 0.035(3) 0.021(3) -0.018(3) -0.013(3) 0.000(2)
O5WB 0.057(5) 0.045(4) 0.047(4) -0.015(4) -0.006(4) -0.024(3)
O6WA 0.041(4) 0.034(3) 0.060(5) -0.006(3) -0.003(3) 0.003(3)
O6WB 0.059(5) 0.059(5) 0.055(4) -0.023(4) -0.028(4) -0.003(4)

loop_
_atom_type_symbol
_atom_type_description
_atom_type_scat_dispersion_real
_atom_type_scat_dispersion_imag
_atom_type_scat_source
C C 0.0033 0.0016 'International Tables Vol C Tables 4.2.6.8 and 6.1.1.4'
H H 0.0000 0.0000 'International Tables Vol C Tables 4.2.6.8 and 6.1.1.4'
N N 0.0061 0.0033 'International Tables Vol C Tables 4.2.6.8 and 6.1.1.4'
O O 0.0106 0.0060 'International Tables Vol C Tables 4.2.6.8 and 6.1.1.4'
Cl Cl 0.1484 0.1585 'International Tables Vol C Tables 4.2.6.8 and 6.1.1.4'
Ni Ni 0.3393 1.1124 'International Tables Vol C Tables 4.2.6.8 and 6.1.1.4'

loop_
_geom_angle_atom_site_label_1
_geom_angle_atom_site_label_2
_geom_angle_atom_site_label_3
_geom_angle
N1 C1 C2 125.3(3)
N1 C1 H1 117.4
C2 C1 H1 117.4
C1 C2 C3 119.7(3)
C1 C2 H2 120.2
C3 C2 H2 120.2
N2 C3 C4 123.1(4)
N2 C3 C2 121.4(4)
C4 C3 C2 115.5(4)
C5 C4 C3 120.7(4)
C5 C4 H4 119.6
C3 C4 H4 119.6
N1 C5 C4 124.3(4)
N1 C5 H5 117.8
C4 C5 H5 117.8
N3 C6 C7 124.0(3)
N3 C6 H6 118.0
C7 C6 H6 118.0
C6 C7 C8 120.2(4)
C6 C7 H7 119.9
C8 C7 H7 119.9
N4 C8 C7 121.4(4)
N4 C8 C9 122.3(4)
C7 C8 C9 116.3(3)
C10 C9 C8 119.4(3)
C10 C9 H9 120.3
C8 C9 H9 120.3
N3 C10 C9 124.7(3)
N3 C10 H10 117.6
C9 C10 H10 117.6
N5 C11 C12 125.1(3)
N5 C11 H11 117.4
C12 C11 H11 117.4
C11 C12 C13 119.6(3)
C11 C12 H12 120.2
C13 C12 H12 120.2
N6 C13 C14 122.5(4)
N6 C13 C12 121.7(4)
C14 C13 C12 115.9(3)
C15 C14 C13 120.1(3)
C15 C14 H14 119.9
C13 C14 H14 119.9
N5 C15 C14 124.0(3)
N5 C15 H15 118.0
C14 C15 H15 118.0
N7 C16 C17 124.2(3)
N7 C16 H16 117.9
C17 C16 H16 117.9
C16 C17 C18 119.7(3)
C16 C17 H17 120.1
C18 C17 H17 120.1
N8 C18 C17 121.7(3)
N8 C18 C19 122.1(3)
C17 C18 C19 116.2(3)
C20 C19 C18 119.4(3)
C20 C19 H19 120.3
C18 C19 H19 120.3
N7 C20 C19 124.7(3)
N7 C20 H20 117.6
C19 C20 H20 117.6
N9 C21 C22 123.8(3)
N9 C21 H21 118.1
C22 C21 H21 118.1
C21 C22 C23 119.7(3)
C21 C22 H22 120.2
C23 C22 H22 120.2
N10 C23 C22 122.0(3)
N10 C23 C24 121.4(3)
C22 C23 C24 116.5(3)
C25 C24 C23 119.3(3)
C25 C24 H24 120.3
C23 C24 H24 120.3
N9 C25 C24 124.5(3)
N9 C25 H25 117.8
C24 C25 H25 117.8
N11 C26 C27 124.2(4)
N11 C26 H26 117.9
C27 C26 H26 117.9
C26 C27 C28 120.3(4)
C26 C27 H27 119.9
C28 C27 H27 119.9
N12 C28 C29 121.8(4)
N12 C28 C27 122.5(4)
C29 C28 C27 115.7(3)
C30 C29 C28 120.1(4)
C30 C29 H29 120.0
C28 C29 H29 120.0
N11 C30 C29 124.5(4)
N11 C30 H30 117.7
C29 C30 H30 117.7
N13 C31 C32 125.1(3)
N13 C31 H31 117.4
C32 C31 H31 117.4
C31 C32 C33 119.3(3)
C31 C32 H32 120.4
C33 C32 H32 120.4
N14 C33 C34 122.3(3)
N14 C33 C32 121.6(4)
C34 C33 C32 116.1(3)
C35 C34 C33 120.0(3)
C35 C34 H34 120.0
C33 C34 H34 120.0
N13 C35 C34 124.1(3)
N13 C35 H35 117.9
C34 C35 H35 117.9
N15 C36 C37 124.6(3)
N15 C36 H36 117.7
C37 C36 H36 117.7
C36 C37 C38 119.1(3)
C36 C37 H37 120.4
C38 C37 H37 120.4
N16 C38 C39 121.6(3)
N16 C38 C37 122.4(3)
C39 C38 C37 116.0(3)
C40 C39 C38 120.4(3)
C40 C39 H39 119.8
C38 C39 H39 119.8
N15 C40 C39 123.6(3)
N15 C40 H40 118.2
C39 C40 H40 118.2
O1 C41 O2 121.9(3)
O1 C41 O3 122.1(3)
O2 C41 O3 116.0(3)
O1 C41 Ni1 172.2(2)
O2 C41 Ni1 59.39(16)
O3 C41 Ni1 57.03(16)
C1 N1 C5 114.4(3)
C1 N1 Ni1 122.6(2)
C5 N1 Ni1 121.4(2)
C3 N2 H2A 120.0
C3 N2 H2B 120.0
H2A N2 H2B 120.0
C10 N3 C6 115.3(3)
C10 N3 Ni1 127.2(2)
C6 N3 Ni1 117.4(2)
C8 N4 H4A 120.0
C8 N4 H4B 120.0
H4A N4 H4B 120.0
C11 N5 C15 115.3(3)
C11 N5 Ni1 121.6(2)
C15 N5 Ni1 123.1(2)
C13 N6 H6A 120.0
C13 N6 H6B 120.0
H6A N6 H6B 120.0
C20 N7 C16 115.6(3)
C20 N7 Ni1 121.5(2)
C16 N7 Ni1 121.4(2)
C18 N8 H8A 120.0
C18 N8 H8B 120.0
H8A N8 H8B 120.0
C25 N9 C21 116.0(3)
C25 N9 Ni2 124.1(2)
C21 N9 Ni2 118.8(2)
C23 N10 H10A 120.0
C23 N10 H10B 120.0
H10A N10 H10B 120.0
C30 N11 C26 115.3(3)
C30 N11 Ni2 124.7(3)
C26 N11 Ni2 120.0(2)
C28 N12 H12A 120.0
C28 N12 H12B 120.0
H12A N12 H12B 120.0
C31 N13 C35 115.3(3)
C31 N13 Ni2 123.8(2)
C35 N13 Ni2 120.7(2)
C33 N14 H14A 120.0
C33 N14 H14B 120.0
H14A N14 H14B 120.0
C36 N15 C40 116.2(3)
C36 N15 Ni2 123.0(2)
C40 N15 Ni2 120.4(2)
C38 N16 H16A 120.0
C38 N16 H16B 120.0
H16A N16 H16B 120.0
N5 Ni1 N3 97.26(11)
N5 Ni1 O3 100.55(10)
N3 Ni1 O3 161.83(11)
N5 Ni1 N1 89.17(11)
N3 Ni1 N1 93.18(11)
O3 Ni1 N1 90.67(10)
N5 Ni1 N7 92.86(11)
N3 Ni1 N7 90.83(11)
O3 Ni1 N7 84.74(10)
N1 Ni1 N7 175.25(11)
N5 Ni1 O2 162.72(10)
N3 Ni1 O2 99.87(10)
O3 Ni1 O2 62.22(9)
N1 Ni1 O2 92.15(10)
N7 Ni1 O2 84.65(10)
N5 Ni1 C41 131.62(11)
N3 Ni1 C41 130.59(11)
O3 Ni1 C41 31.29(10)
N1 Ni1 C41 94.09(11)
N7 Ni1 C41 81.35(11)
O2 Ni1 C41 31.10(10)
N15 Ni2 O1 88.93(10)
N15 Ni2 N9 174.15(11)
O1 Ni2 N9 85.33(10)
N15 Ni2 N13 92.59(11)
O1 Ni2 N13 172.51(10)
N9 Ni2 N13 92.98(11)
N15 Ni2 N11 90.78(11)
O1 Ni2 N11 90.36(10)
N9 Ni2 N11 90.32(11)
N13 Ni2 N11 96.96(11)
N15 Ni2 O1W 87.83(10)
O1 Ni2 O1W 88.61(9)
N9 Ni2 O1W 90.96(10)
N13 Ni2 O1W 84.12(10)
N11 Ni2 O1W 178.28(11)
C41 O1 Ni2 129.0(2)
Ni2 O1W H1W1 87.2
Ni2 O1W H2W1 108.0
H1W1 O1W H2W1 107.7
C41 O2 Ni1 89.51(19)
C41 O3 Ni1 91.67(19)
H1W2 O2W H2W2 107.8
H1W3 O3W H2W3 107.4
H1W4 O4W H2W4 107.8
H1W5 O5WA H2W5 107.7
H1WA O5WB H2WB 108.2
H1W6 O6WA H2W6 107.7
H1WC O6WB H2WD 107.7

loop_
_geom_bond_atom_site_label_1
_geom_bond_atom_site_label_2
_geom_bond_distance
C1 N1 1.346(5)
C1 C2 1.366(5)
C1 H1 0.9300
C2 C3 1.400(5)
C2 H2 0.9300
C3 N2 1.348(5)
C3 C4 1.392(6)
C4 C5 1.365(6)
C4 H4 0.9300
C5 N1 1.349(5)
C5 H5 0.9300
C6 N3 1.354(5)
C6 C7 1.367(5)
C6 H6 0.9300
C7 C8 1.396(5)
C7 H7 0.9300
C8 N4 1.364(5)
C8 C9 1.402(5)
C9 C10 1.372(5)
C9 H9 0.9300
C10 N3 1.344(4)
C10 H10 0.9300
C11 N5 1.342(5)
C11 C12 1.365(5)
C11 H11 0.9300
C12 C13 1.408(5)
C12 H12 0.9300
C13 N6 1.350(5)
C13 C14 1.404(5)
C14 C15 1.372(5)
C14 H14 0.9300
C15 N5 1.354(5)
C15 H15 0.9300
C16 N7 1.350(4)
C16 C17 1.368(5)
C16 H16 0.9300
C17 C18 1.407(5)
C17 H17 0.9300
C18 N8 1.352(4)
C18 C19 1.409(5)
C19 C20 1.367(5)
C19 H19 0.9300
C20 N7 1.347(4)
C20 H20 0.9300
C21 N9 1.361(4)
C21 C22 1.375(5)
C21 H21 0.9300
C22 C23 1.401(5)
C22 H22 0.9300
C23 N10 1.348(4)
C23 C24 1.411(5)
C24 C25 1.379(5)
C24 H24 0.9300
C25 N9 1.335(5)
C25 H25 0.9300
C26 N11 1.347(5)
C26 C27 1.374(5)
C26 H26 0.9300
C27 C28 1.396(6)
C27 H27 0.9300
C28 N12 1.358(5)
C28 C29 1.395(6)
C29 C30 1.376(5)
C29 H29 0.9300
C30 N11 1.338(5)
C30 H30 0.9300
C31 N13 1.335(5)
C31 C32 1.375(5)
C31 H31 0.9300
C32 C33 1.407(5)
C32 H32 0.9300
C33 N14 1.355(5)
C33 C34 1.398(5)
C34 C35 1.376(5)
C34 H34 0.9300
C35 N13 1.350(4)
C35 H35 0.9300
C36 N15 1.339(4)
C36 C37 1.380(5)
C36 H36 0.9300
C37 C38 1.411(5)
C37 H37 0.9300
C38 N16 1.347(4)
C38 C39 1.406(5)
C39 C40 1.370(5)
C39 H39 0.9300
C40 N15 1.353(4)
C40 H40 0.9300
C41 O1 1.273(4)
C41 O2 1.291(4)
C41 O3 1.298(4)
C41 Ni1 2.498(3)
N1 Ni1 2.112(3)
N2 H2A 0.8600
N2 H2B 0.8600
N3 Ni1 2.096(3)
N4 H4A 0.8600
N4 H4B 0.8600
N5 Ni1 2.087(3)
N6 H6A 0.8600
N6 H6B 0.8600
N7 Ni1 2.126(3)
N8 H8A 0.8600
N8 H8B 0.8600
N9 Ni2 2.113(3)
N10 H10A 0.8600
N10 H10B 0.8600
N11 Ni2 2.131(3)
N12 H12A 0.8600
N12 H12B 0.8600
N13 Ni2 2.129(3)
N14 H14A 0.8600
N14 H14B 0.8600
N15 Ni2 2.095(3)
N16 H16A 0.8600
N16 H16B 0.8600
Ni1 O3 2.097(2)
Ni1 O2 2.150(2)
Ni2 O1 2.109(2)
Ni2 O1W 2.146(2)
Cl2 H1W4 1.7605
O1W H1W1 0.8500
O1W H2W1 0.8502
O2W H1W2 0.8501
O2W H2W2 0.8491
O3W H1W3 0.8503
O3W H2W3 0.8526
O4W H1W4 0.8481
O4W H2W4 0.8504
O5WA H1W5 0.8501
O5WA H2W5 0.8501
O5WB H1WA 0.8468
O5WB H2WB 0.8478
O6WA H1W6 0.8500
O6WA H2W6 0.8500
O6WB H1WC 0.8498
O6WB H2WD 0.8500

loop_
_geom_hbond_atom_site_label_D
_geom_hbond_atom_site_label_H
_geom_hbond_atom_site_label_A
_geom_hbond_site_symmetry_A
_geom_hbond_distance_DH
_geom_hbond_distance_HA
_geom_hbond_distance_DA
_geom_hbond_angle_DHA
O1W H2W1 O2W 2_666 0.85 2.04 2.807(4) 150.4
N2 H2B Cl1 1_565 0.86 2.44 3.283(4) 165.9
O2W H2W2 O1W 2_666 0.85 2.35 2.807(4) 114.1
N4 H4A Cl2 2_765 0.86 2.61 3.405(4) 153.4
N6 H6A Cl1 2_666 0.86 2.45 3.303(4) 169.5
N8 H8B O1 2_665 0.86 2.41 3.218(4) 157.0
N8 H8B O2 2_665 0.86 2.36 3.118(4) 147.0
O5WA H2W5 Cl2 2_666 0.85 2.50 3.314(6) 160.6
N10 H10A O2 2_675 0.86 2.10 2.880(4) 151.2
N10 H10B Cl1 1_565 0.86 2.48 3.308(3) 161.7
O5WB H1WA O1W 2_666 0.85 2.14 2.843(7) 140.3
O5WB H2WB N14 1_645 0.85 2.39 3.175(8) 153.5
N12 H12B Cl2 2_665 0.86 2.73 3.401(4) 136.5
N14 H14A Cl1 2_566 0.86 2.47 3.318(4) 168.3
N16 H16B Cl2 1_455 0.86 2.54 3.364(4) 161.5
C6 H6 N10 2_675 0.93 2.49 3.352(5) 155.0
C26 H26 N8 2_665 0.93 2.57 3.413(5) 151.3
O1W H1W1 O3 . 0.85 1.68 2.525(3) 170.9
O2W H1W2 Cl2 . 0.85 2.53 3.155(4) 131.6
O2W H2W2 O3W . 0.85 2.40 2.820(8) 111.3
N6 H6B O2W . 0.86 2.22 2.971(5) 145.1
O4W H1W4 Cl2 . 0.85 1.76 2.591(8) 165.6
N8 H8A Cl1 . 0.86 2.50 3.350(3) 168.8
O5WA H1W5 O1W . 0.85 2.24 2.802(6) 123.9
O6WA H2W6 O4W . 0.85 2.03 2.870(7) 169.8
N16 H16A Cl1 . 0.86 2.45 3.301(4) 169.6
C1 H1 O3 . 0.93 2.43 3.020(4) 121.0
C6 H6 O2 . 0.93 2.58 3.224(4) 127.1
C15 H15 N1 . 0.93 2.57 3.065(4) 113.6
C26 H26 O1 . 0.93 2.36 2.982(4) 123.7
C15 H15 Cg1 1_555 0.93 2.86 3.559(5) 133
C22 H22 Cg1 2_675 0.93 2.95 3.764(5) 147
N4 H4B Cg2 2_765 0.86 2.84 3.668(5) 163
C1 H1 Cg3 1_555 0.93 2.99 3.653(5) 130
N12 H12B Cg3 2_575 0.86 2.92 3.783(5) 177

loop_
_geom_torsion_atom_site_label_1
_geom_torsion_atom_site_label_2
_geom_torsion_atom_site_label_3
_geom_torsion_atom_site_label_4
_geom_torsion
N1 C1 C2 C3 -0.3(6)
C1 C2 C3 N2 -177.5(4)
C1 C2 C3 C4 1.9(6)
N2 C3 C4 C5 177.0(5)
C2 C3 C4 C5 -2.4(7)
C3 C4 C5 N1 1.3(8)
N3 C6 C7 C8 -0.2(6)
C6 C7 C8 N4 177.3(4)
C6 C7 C8 C9 -0.4(6)
N4 C8 C9 C10 -177.2(4)
C7 C8 C9 C10 0.4(5)
C8 C9 C10 N3 0.1(6)
N5 C11 C12 C13 -1.1(6)
C11 C12 C13 N6 -179.4(4)
C11 C12 C13 C14 1.2(5)
N6 C13 C14 C15 -179.6(4)
C12 C13 C14 C15 -0.2(6)
C13 C14 C15 N5 -1.1(6)
N7 C16 C17 C18 -2.8(6)
C16 C17 C18 N8 -175.2(3)
C16 C17 C18 C19 4.0(5)
N8 C18 C19 C20 176.6(3)
C17 C18 C19 C20 -2.6(5)
C18 C19 C20 N7 -0.2(6)
N9 C21 C22 C23 1.6(6)
C21 C22 C23 N10 174.7(3)
C21 C22 C23 C24 -4.5(5)
N10 C23 C24 C25 -175.0(3)
C22 C23 C24 C25 4.2(5)
C23 C24 C25 N9 -0.9(6)
N11 C26 C27 C28 -0.6(6)
C26 C27 C28 N12 178.8(4)
C26 C27 C28 C29 0.5(6)
N12 C28 C29 C30 -179.3(4)
C27 C28 C29 C30 -0.9(6)
C28 C29 C30 N11 1.5(6)
N13 C31 C32 C33 0.4(6)
C31 C32 C33 N14 -178.9(4)
C31 C32 C33 C34 1.3(6)
N14 C33 C34 C35 179.1(4)
C32 C33 C34 C35 -1.0(6)
C33 C34 C35 N13 -1.0(6)
N15 C36 C37 C38 0.4(6)
C36 C37 C38 N16 176.1(4)
C36 C37 C38 C39 -4.2(5)
N16 C38 C39 C40 -175.0(3)
C37 C38 C39 C40 5.3(5)
C38 C39 C40 N15 -2.7(6)
C2 C1 N1 C5 -0.9(5)
C2 C1 N1 Ni1 165.0(3)
C4 C5 N1 C1 0.4(6)
C4 C5 N1 Ni1 -165.7(4)
C9 C10 N3 C6 -0.7(5)
C9 C10 N3 Ni1 175.8(3)
C7 C6 N3 C10 0.7(6)
C7 C6 N3 Ni1 -176.2(3)
C12 C11 N5 C15 -0.2(5)
C12 C11 N5 Ni1 -179.2(3)
C14 C15 N5 C11 1.3(5)
C14 C15 N5 Ni1 -179.7(3)
C19 C20 N7 C16 1.6(5)
C19 C20 N7 Ni1 -164.6(3)
C17 C16 N7 C20 -0.1(5)
C17 C16 N7 Ni1 166.1(3)
C24 C25 N9 C21 -2.0(5)
C24 C25 N9 Ni2 165.9(3)
C22 C21 N9 C25 1.7(5)
C22 C21 N9 Ni2 -166.9(3)
C29 C30 N11 C26 -1.5(6)
C29 C30 N11 Ni2 175.4(3)
C27 C26 N11 C30 1.0(6)
C27 C26 N11 Ni2 -176.0(3)
C32 C31 N13 C35 -2.3(6)
C32 C31 N13 Ni2 -177.7(3)
C34 C35 N13 C31 2.6(5)
C34 C35 N13 Ni2 178.1(3)
C37 C36 N15 C40 2.5(5)
C37 C36 N15 Ni2 -169.8(3)
C39 C40 N15 C36 -1.3(5)
C39 C40 N15 Ni2 171.2(3)
C11 N5 Ni1 N3 -58.4(3)
C15 N5 Ni1 N3 122.7(3)
C11 N5 Ni1 O3 118.0(3)
C15 N5 Ni1 O3 -61.0(3)
C11 N5 Ni1 N1 -151.5(3)
C15 N5 Ni1 N1 29.6(3)
C11 N5 Ni1 N7 32.8(3)
C15 N5 Ni1 N7 -146.1(3)
C11 N5 Ni1 O2 114.0(4)
C15 N5 Ni1 O2 -65.0(5)
C11 N5 Ni1 C41 113.8(3)
C15 N5 Ni1 C41 -65.2(3)
C10 N3 Ni1 N5 6.2(3)
C6 N3 Ni1 N5 -177.3(3)
C10 N3 Ni1 O3 -162.3(3)
C6 N3 Ni1 O3 14.2(5)
C10 N3 Ni1 N1 95.8(3)
C6 N3 Ni1 N1 -87.8(3)
C10 N3 Ni1 N7 -86.8(3)
C6 N3 Ni1 N7 89.7(3)
C10 N3 Ni1 O2 -171.5(3)
C6 N3 Ni1 O2 5.0(3)
C10 N3 Ni1 C41 -166.1(3)
C6 N3 Ni1 C41 10.4(3)
C1 N1 Ni1 N5 -99.9(3)
C5 N1 Ni1 N5 65.0(3)
C1 N1 Ni1 N3 162.9(3)
C5 N1 Ni1 N3 -32.2(3)
C1 N1 Ni1 O3 0.6(3)
C5 N1 Ni1 O3 165.5(3)
C1 N1 Ni1 O2 62.9(3)
C5 N1 Ni1 O2 -132.3(3)
C1 N1 Ni1 C41 31.8(3)
C5 N1 Ni1 C41 -163.3(3)
C20 N7 Ni1 N5 -152.6(3)
C16 N7 Ni1 N5 42.1(3)
C20 N7 Ni1 N3 -55.3(3)
C16 N7 Ni1 N3 139.4(3)
C20 N7 Ni1 O3 107.1(3)
C16 N7 Ni1 O3 -58.3(3)
C20 N7 Ni1 O2 44.6(3)
C16 N7 Ni1 O2 -120.8(3)
C20 N7 Ni1 C41 75.7(3)
C16 N7 Ni1 C41 -89.6(3)
O2 C41 Ni1 N5 179.89(18)
O3 C41 Ni1 N5 8.0(3)
O2 C41 Ni1 N3 -10.4(2)
O3 C41 Ni1 N3 177.73(18)
O2 C41 Ni1 O3 171.9(3)
O2 C41 Ni1 N1 87.37(19)
O3 C41 Ni1 N1 -84.53(19)
O2 C41 Ni1 N7 -93.98(19)
O3 C41 Ni1 N7 94.1(2)
O3 C41 Ni1 O2 -171.9(3)
C36 N15 Ni2 O1 -147.6(3)
C40 N15 Ni2 O1 40.4(3)
C36 N15 Ni2 N13 39.8(3)
C40 N15 Ni2 N13 -132.2(3)
C36 N15 Ni2 N11 -57.2(3)
C40 N15 Ni2 N11 130.8(3)
C36 N15 Ni2 O1W 123.8(3)
C40 N15 Ni2 O1W -48.2(3)
C25 N9 Ni2 O1 -127.7(3)
C21 N9 Ni2 O1 40.0(3)
C25 N9 Ni2 N13 45.0(3)
C21 N9 Ni2 N13 -147.3(3)
C25 N9 Ni2 N11 142.0(3)
C21 N9 Ni2 N11 -50.4(3)
C25 N9 Ni2 O1W -39.1(3)
C21 N9 Ni2 O1W 128.5(3)
C31 N13 Ni2 N15 -151.3(3)
C35 N13 Ni2 N15 33.6(3)
C31 N13 Ni2 N9 30.5(3)
C35 N13 Ni2 N9 -144.6(3)
C31 N13 Ni2 N11 -60.2(3)
C35 N13 Ni2 N11 124.7(3)
C31 N13 Ni2 O1W 121.1(3)
C35 N13 Ni2 O1W -54.0(3)
C30 N11 Ni2 N15 104.0(3)
C26 N11 Ni2 N15 -79.3(3)
C30 N11 Ni2 O1 -167.0(3)
C26 N11 Ni2 O1 9.7(3)
C30 N11 Ni2 N9 -81.7(3)
C26 N11 Ni2 N9 95.0(3)
C30 N11 Ni2 N13 11.3(3)
C26 N11 Ni2 N13 -172.0(3)
O2 C41 O1 Ni2 -157.8(2)
O3 C41 O1 Ni2 23.7(5)
N15 Ni2 O1 C41 -106.2(3)
N9 Ni2 O1 C41 72.7(3)
N11 Ni2 O1 C41 163.0(3)
O1W Ni2 O1 C41 -18.3(3)
O1 C41 O2 Ni1 -171.0(3)
O3 C41 O2 Ni1 7.6(3)
N5 Ni1 O2 C41 -0.3(4)
N3 Ni1 O2 C41 172.03(19)
O3 Ni1 O2 C41 -4.74(18)
N1 Ni1 O2 C41 -94.4(2)
N7 Ni1 O2 C41 82.1(2)
O1 C41 O3 Ni1 170.8(3)
O2 C41 O3 Ni1 -7.8(3)
N5 Ni1 O3 C41 -173.93(19)
N3 Ni1 O3 C41 -5.5(4)
N1 Ni1 O3 C41 96.8(2)
N7 Ni1 O3 C41 -82.0(2)
O2 Ni1 O3 C41 4.72(18)
